data_7713811
loop_
_publ_author_name
'Li, Tongyu'
'Wang, Dongwei'
'Heng, Yi'
'Hou, Guohua'
'Zi, Guofu'
'Walter, Marc D.'

_publ_section_title
;
 Reactivity of a Lewis base supported uranium terminal imido metallocene
 towards small molecules
;
_journal_name_full 'Dalton Transactions'
_journal_paper_doi 10.1039/D3DT02165C
_journal_year 2023
_chemical_formula_moiety 'C49 H80 N4 S Si6 U, C6 H14'
_chemical_formula_sum 'C55 H94 N4 S Si6 U'
_chemical_formula_weight 1249.97
_space_group_crystal_system triclinic
_space_group_IT_number 2
_space_group_name_Hall '-P 1'
_space_group_name_H-M_alt 'P -1'
_atom_sites_solution_hydrogens geom
_atom_sites_solution_primary dual
_audit_creation_date 2021-03-09
_audit_creation_method
;
Olex2 1.2
(compiled 2018.05.29 svn.r3508 for OlexSys, GUI svn.r5506)
;
_audit_update_record
;
2023-06-29 deposited with the CCDC.	2023-08-28 downloaded from the CCDC.
;
_cell_angle_alpha 96.102(2)
_cell_angle_beta 90.987(2)
_cell_angle_gamma 111.065(2)
_cell_formula_units_Z 2
_cell_length_a 12.1303(3)
_cell_length_b 12.8239(3)
_cell_length_c 21.7214(4)
_cell_measurement_reflns_used 22819
_cell_measurement_temperature 99.8(4)
_cell_measurement_theta_max 76.0620
_cell_measurement_theta_min 3.6940
_cell_volume 3129.66(13)
_computing_cell_refinement 'CrysAlisPro 1.171.40.84a (Rigaku OD, 2020)'
_computing_data_collection 'CrysAlisPro 1.171.40.84a (Rigaku OD, 2020)'
_computing_data_reduction 'CrysAlisPro 1.171.40.84a (Rigaku OD, 2020)'
_computing_molecular_graphics 'Olex2 (Dolomanov et al., 2009)'
_computing_publication_material 'Olex2 (Dolomanov et al., 2009)'
_computing_structure_refinement 'ShelXL (Sheldrick, 2015)'
_computing_structure_solution 'ShelXT (Sheldrick, 2015)'
_diffrn_ambient_environment N~2~
_diffrn_ambient_temperature 99.8(4)
_diffrn_detector 'Hybrid Pixel Array Detector'
_diffrn_detector_area_resol_mean 10.0000
_diffrn_detector_type HyPix
_diffrn_measured_fraction_theta_full 0.998
_diffrn_measured_fraction_theta_max 0.955
_diffrn_measurement_details
;
List of Runs (angles in degrees, time in seconds):

  # Type    Start    End  Width  t~exp~   \w     \q     \k     \f   Frames
#--------------------------------------------------------------------------
  1  \w     82.00 143.00   0.50    0.11    --  104.75  77.00-180.00  122
  2  \w    146.00 172.00   0.50    0.11    --  104.75  77.00-180.00   52
  3  \w    110.00 142.00   0.50    0.11    --  104.75  45.00-180.00   64
  4  \w    119.00 178.00   0.50    0.11    --  104.75  30.00 -60.00  118
  5  \w     27.00 115.00   0.50    0.08    --   46.95  77.00 -90.00  176
  6  \w    -23.00  21.00   0.50    0.08    --  -46.95  19.00 -30.00   88
  7  \w    -66.00 -39.00   0.50    0.11    -- -102.00  61.00 -90.00   54
  8  \w   -100.00 -29.00   0.50    0.11    -- -102.00  77.00 -30.00  142
  9  \w    -98.00 -29.00   0.50    0.11    -- -102.00  77.00 150.00  138
 10  \w     32.00 106.00   0.50    0.08    --   46.95-154.00  57.00  148
 11  \w     76.00 114.00   0.50    0.11    --  104.75-125.00  90.00   76
 12  \w     87.00 137.00   0.50    0.11    --  104.75-154.00  57.00  100
 13  \w     25.00  87.00   0.50    0.08    --   46.95-120.00-145.00  124
 14  \w     33.00  65.00   0.50    0.11    --  104.75-120.00-145.00   64
 15  \w     69.00 111.00   0.50    0.11    --  104.75-120.00-145.00   84
 16  \w     34.00 107.00   0.50    0.11    --  104.75 -77.00   0.00  146
 17  \w     33.00  68.00   0.50    0.11    --  104.75 -61.00  60.00   70
 18  \w     32.00  73.00   0.50    0.11    --  104.75 -61.00   0.00   82
 19  \w     32.00  71.00   0.50    0.11    --  104.75 -61.00 -30.00   78
 20  \w     34.00  63.00   0.50    0.11    --  104.75 -61.00-120.00   58
 21  \w     33.00  64.00   0.50    0.11    --  104.75 -61.00-150.00   62
 22  \w    -16.00  28.00   0.50    0.08    --   46.95 -19.00 -60.00   88
 23  \w     80.00 119.00   0.50    0.11    --  104.75 120.00 -61.00   78
 24  \w     85.00 168.00   0.50    0.11    --  104.75 125.00 -30.00  166
 25  \w    143.00 178.00   0.50    0.11    --  104.75 125.00   0.00   70
 26  \w     79.00 121.00   0.50    0.11    --  104.75 125.00   0.00   84
 27  \w     83.00 112.00   0.50    0.11    --  104.75 154.00  96.00   58
 28  \w     64.00  90.00   0.50    0.08    --   46.95 154.00  96.00   52
 29  \w   -104.00 -79.00   0.50    0.08    --  -46.95 154.00  96.00   50
 30  \w   -130.00 -31.00   0.50    0.11    -- -102.00 154.00  96.00  198
 31  \w   -101.00 -30.00   0.50    0.11    -- -102.00 125.00  90.00  142
 32  \w    -74.00 -49.00   0.50    0.08    --  -46.95 120.00 -61.00   50
 33  \w   -109.00 -32.00   0.50    0.11    -- -102.00 120.00 -61.00  154
 34  \w   -167.00 -92.00   0.50    0.11    -- -102.00 -30.00 -90.00  150
 35  \w   -112.00 -74.00   0.50    0.08    --  -46.95-125.00 -90.00   76
 36  \w   -117.00 -79.00   0.50    0.08    --  -46.95-125.00 -30.00   76
 37  \w   -114.00 -51.00   0.50    0.08    --  -46.95-154.00  57.00  126
 38  \w   -166.00-100.00   0.50    0.11    -- -102.00 -45.00 120.00  132
 39  \w   -147.00 -93.00   0.50    0.11    -- -102.00 -45.00  60.00  108
 40  \w   -173.00-148.00   0.50    0.11    -- -102.00 -94.00 -30.00   50
 41  \w   -135.00-110.00   0.50    0.11    -- -102.00-120.00-145.00   50
 42  \w   -128.00 -98.00   0.50    0.11    -- -102.00 -94.00 -30.00   60
 43  \w   -110.00 -85.00   0.50    0.11    -- -102.00-154.00  57.00   50
;
_diffrn_measurement_device 'four-circle diffractometer'
_diffrn_measurement_device_type 'XtaLAB Synergy R, DW system, HyPix'
_diffrn_measurement_method '\w scans'
_diffrn_orient_matrix_type 'CrysAlisPro convention (1999,Acta A55,543-557)'
_diffrn_orient_matrix_UB_11 -0.1164130000
_diffrn_orient_matrix_UB_12 0.0160960000
_diffrn_orient_matrix_UB_13 0.0163087000
_diffrn_orient_matrix_UB_21 0.0279591000
_diffrn_orient_matrix_UB_22 -0.0033144000
_diffrn_orient_matrix_UB_23 0.0690566000
_diffrn_orient_matrix_UB_31 0.0652319000
_diffrn_orient_matrix_UB_32 0.1286353000
_diffrn_orient_matrix_UB_33 0.0084249000
_diffrn_radiation_monochromator mirror
_diffrn_radiation_probe x-ray
_diffrn_radiation_type CuK\a
_diffrn_radiation_wavelength 1.54184
_diffrn_reflns_av_R_equivalents 0.0785
_diffrn_reflns_av_unetI/netI 0.0699
_diffrn_reflns_Laue_measured_fraction_full 0.998
_diffrn_reflns_Laue_measured_fraction_max 0.955
_diffrn_reflns_limit_h_max 15
_diffrn_reflns_limit_h_min -15
_diffrn_reflns_limit_k_max 16
_diffrn_reflns_limit_k_min -14
_diffrn_reflns_limit_l_max 27
_diffrn_reflns_limit_l_min -26
_diffrn_reflns_number 43435
_diffrn_reflns_point_group_measured_fraction_full 0.998
_diffrn_reflns_point_group_measured_fraction_max 0.955
_diffrn_reflns_theta_full 67.684
_diffrn_reflns_theta_max 76.426
_diffrn_reflns_theta_min 3.721
_diffrn_source 'Rotating-anode X-ray tube'
_diffrn_source_type 'Rigaku (Cu) X-ray Source'
_exptl_absorpt_coefficient_mu 8.978
_exptl_absorpt_correction_T_max 1.00000
_exptl_absorpt_correction_T_min 0.68825
_exptl_absorpt_correction_type multi-scan
_exptl_absorpt_process_details
;
CrysAlisPro 1.171.40.84a (Rigaku Oxford Diffraction, 2020)
Empirical absorption correction using spherical harmonics,
implemented in SCALE3 ABSPACK scaling algorithm.
;
_exptl_crystal_colour brown
_exptl_crystal_colour_primary brown
_exptl_crystal_density_diffrn 1.326
_exptl_crystal_description block
_exptl_crystal_F_000 1288
_exptl_crystal_size_max 0.2
_exptl_crystal_size_mid 0.15
_exptl_crystal_size_min 0.1
_refine_diff_density_max 1.934
_refine_diff_density_min -2.024
_refine_diff_density_rms 0.164
_refine_ls_extinction_method none
_refine_ls_goodness_of_fit_ref 1.059
_refine_ls_hydrogen_treatment constr
_refine_ls_matrix_type full
_refine_ls_number_parameters 626
_refine_ls_number_reflns 12555
_refine_ls_number_restraints 0
_refine_ls_restrained_S_all 1.059
_refine_ls_R_factor_all 0.0535
_refine_ls_R_factor_gt 0.0488
_refine_ls_shift/su_max 0.002
_refine_ls_shift/su_mean 0.000
_refine_ls_structure_factor_coef Fsqd
_refine_ls_weighting_details 'w=1/[\s^2^(Fo^2^)+(0.0681P)^2^+7.3873P] where P=(Fo^2^+2Fc^2^)/3'
_refine_ls_weighting_scheme calc
_refine_ls_wR_factor_gt 0.1244
_refine_ls_wR_factor_ref 0.1281
_reflns_Friedel_coverage 0.000
_reflns_number_gt 11473
_reflns_number_total 12555
_reflns_threshold_expression 'I > 2\s(I)'
_cod_data_source_file d3dt02165c2.cif
_cod_data_source_block compound6
_cod_database_code 7713811
_shelx_shelxl_version_number 2014/7
_chemical_oxdiff_formula C1H1N1S1Si1U1
_shelx_space_group_comment
;
The symmetry employed for this shelxl refinement is uniquely defined
by the following loop, which should always be used as a source of
symmetry information in preference to the above space-group names.
They are only intended as comments.
;
_shelx_estimated_absorpt_t_max 0.467
_shelx_estimated_absorpt_t_min 0.267
_diffrn_oxdiff_digest_frames
;
015887dea9c0aad4a4316e709e761633e804114182b
;
_reflns_odcompleteness_completeness 99.88
_reflns_odcompleteness_iscentric 1
_reflns_odcompleteness_theta 66.97
_olex2_refinement_description
;
1. Fixed Uiso
 At 1.2 times of:
  All C(H) groups, All C(H,H) groups
 At 1.5 times of:
  All C(H,H,H) groups
2.a Secondary CH2 refined with riding coordinates:
 C51(H51A,H51B), C52(H52A,H52B), C53(H53A,H53B), C54(H54A,H54B)
2.b Me refined with riding coordinates:
 C9(H9A,H9B,H9C)
2.c Aromatic/amide H refined with riding coordinates:
 C3(H3), C5(H5), C17(H17), C19(H19), C30(H30), C31(H31), C33(H33), C34(H34),
 C38(H38), C39(H39), C40(H40), C41(H41), C42(H42), C43(H43), C44(H44), C46(H46),
  C47(H47)
2.d Idealised Me refined as rotating group:
 C6(H6A,H6B,H6C), C7(H7A,H7B,H7C), C8(H8A,H8B,H8C), C10(H10A,H10B,H10C),
 C11(H11A,H11B,H11C), C12(H12A,H12B,H12C), C13(H13A,H13B,H13C), C14(H14A,H14B,
 H14C), C20(H20A,H20B,H20C), C21(H21A,H21B,H21C), C22(H22A,H22B,H22C), C23(H23A,
 H23B,H23C), C24(H24A,H24B,H24C), C25(H25A,H25B,H25C), C26(H26A,H26B,H26C),
 C27(H27A,H27B,H27C), C28(H28A,H28B,H28C), C35(H35A,H35B,H35C), C48(H48A,H48B,
 H48C), C49(H49A,H49B,H49C), C50(H50A,H50B,H50C), C55(H55A,H55B,H55C)
;
_olex2_submission_special_instructions 'No special instructions were received'
_oxdiff_exptl_absorpt_empirical_details
;
Empirical correction (ABSPACK) includes:
- Absorption correction using spherical harmonics
- Frame scaling
;
_oxdiff_exptl_absorpt_empirical_full_max 1.499
_oxdiff_exptl_absorpt_empirical_full_min 0.718

loop_
_space_group_symop_operation_xyz
'x, y, z'
'-x, -y, -z'

loop_
_atom_site_label
_atom_site_type_symbol
_atom_site_fract_x
_atom_site_fract_y
_atom_site_fract_z
_atom_site_U_iso_or_equiv
_atom_site_adp_type
_atom_site_occupancy
_atom_site_site_symmetry_order
_atom_site_calc_flag
_atom_site_refinement_flags_posn
_atom_site_refinement_flags_adp
_atom_site_refinement_flags_occupancy
_atom_site_disorder_assembly
_atom_site_disorder_group
U1 U 0.76071(2) 0.70671(2) 0.77696(2) 0.02612(8) Uani 1 1 d . . . . .
S1 S 0.70833(12) 0.83049(11) 0.69519(7) 0.0337(3) Uani 1 1 d . . . . .
Si1 Si 0.63716(14) 0.93314(13) 0.87574(8) 0.0311(3) Uani 1 1 d . . . . .
Si2 Si 0.46087(13) 0.61507(13) 0.89782(7) 0.0314(3) Uani 1 1 d . . . . .
Si3 Si 0.94459(14) 0.72030(13) 0.95554(8) 0.0317(3) Uani 1 1 d . . . . .
Si4 Si 1.08204(14) 0.73462(13) 0.67829(8) 0.0342(3) Uani 1 1 d . . . . .
Si5 Si 0.77478(16) 0.60107(14) 0.58595(8) 0.0359(4) Uani 1 1 d . . . . .
Si6 Si 0.77977(15) 0.37752(13) 0.79587(8) 0.0342(3) Uani 1 1 d . . . . .
N1 N 0.8993(4) 0.8865(4) 0.7675(2) 0.0302(10) Uani 1 1 d . . . . .
N2 N 0.9156(4) 1.0097(4) 0.6933(2) 0.0337(11) Uani 1 1 d . . . . .
N3 N 0.5448(4) 0.5880(4) 0.7398(2) 0.0312(10) Uani 1 1 d . . . . .
N4 N 0.2162(5) 0.3439(5) 0.6715(3) 0.0463(14) Uani 1 1 d . . . . .
C1 C 0.6849(5) 0.8096(5) 0.8781(3) 0.0264(11) Uani 1 1 d . . . . .
C2 C 0.6203(5) 0.6916(5) 0.8808(3) 0.0270(11) Uani 1 1 d . . . . .
C3 C 0.7059(5) 0.6444(5) 0.8955(3) 0.0296(11) Uani 1 1 d . . . . .
H3 H 0.6882 0.5683 0.8986 0.036 Uiso 1 1 calc R . . . .
C4 C 0.8218(5) 0.7277(5) 0.9048(3) 0.0283(11) Uani 1 1 d . . . . .
C5 C 0.8056(5) 0.8288(5) 0.8934(3) 0.0297(11) Uani 1 1 d . . . . .
H5 H 0.8664 0.8988 0.8958 0.036 Uiso 1 1 calc R . . . .
C6 C 0.7501(6) 1.0483(5) 0.8406(3) 0.0377(14) Uani 1 1 d . . . . .
H6A H 0.8264 1.0642 0.8607 0.057 Uiso 1 1 calc GR . . . .
H6B H 0.7303 1.1147 0.8459 0.057 Uiso 1 1 calc GR . . . .
H6C H 0.7517 1.0255 0.7972 0.057 Uiso 1 1 calc GR . . . .
C7 C 0.4903(7) 0.8984(6) 0.8340(4) 0.0518(18) Uani 1 1 d . . . . .
H7A H 0.4884 0.8568 0.7943 0.078 Uiso 1 1 calc GR . . . .
H7B H 0.4780 0.9667 0.8283 0.078 Uiso 1 1 calc GR . . . .
H7C H 0.4290 0.8538 0.8580 0.078 Uiso 1 1 calc GR . . . .
C8 C 0.6312(6) 0.9939(6) 0.9570(3) 0.0437(15) Uani 1 1 d . . . . .
H8A H 0.5697 0.9406 0.9771 0.066 Uiso 1 1 calc GR . . . .
H8B H 0.6151 1.0618 0.9566 0.066 Uiso 1 1 calc GR . . . .
H8C H 0.7058 1.0105 0.9792 0.066 Uiso 1 1 calc GR . . . .
C9 C 0.3375(6) 0.6025(6) 0.8414(3) 0.0413(14) Uani 1 1 d . . . . .
H9A H 0.3468 0.5648 0.8023 0.062 Uiso 1 1 calc R . . . .
H9B H 0.2632 0.5601 0.8571 0.062 Uiso 1 1 calc R . . . .
H9C H 0.3390 0.6763 0.8358 0.062 Uiso 1 1 calc R . . . .
C10 C 0.4338(6) 0.6886(6) 0.9709(3) 0.0415(14) Uani 1 1 d . . . . .
H10A H 0.4970 0.7007 1.0013 0.062 Uiso 1 1 calc GR . . . .
H10B H 0.3601 0.6434 0.9860 0.062 Uiso 1 1 calc GR . . . .
H10C H 0.4304 0.7598 0.9632 0.062 Uiso 1 1 calc GR . . . .
C11 C 0.4456(6) 0.4694(5) 0.9125(3) 0.0409(14) Uani 1 1 d . . . . .
H11A H 0.4563 0.4286 0.8749 0.061 Uiso 1 1 calc GR . . . .
H11B H 0.3683 0.4315 0.9264 0.061 Uiso 1 1 calc GR . . . .
H11C H 0.5045 0.4736 0.9437 0.061 Uiso 1 1 calc GR . . . .
C12 C 1.0241(6) 0.8637(5) 0.9978(3) 0.0420(14) Uani 1 1 d . . . . .
H12A H 1.0570 0.9159 0.9684 0.063 Uiso 1 1 calc GR . . . .
H12B H 1.0866 0.8617 1.0249 0.063 Uiso 1 1 calc GR . . . .
H12C H 0.9696 0.8872 1.0218 0.063 Uiso 1 1 calc GR . . . .
C13 C 0.8735(6) 0.6280(6) 1.0165(3) 0.0409(14) Uani 1 1 d . . . . .
H13A H 0.8199 0.6569 1.0378 0.061 Uiso 1 1 calc GR . . . .
H13B H 0.9335 0.6271 1.0456 0.061 Uiso 1 1 calc GR . . . .
H13C H 0.8307 0.5528 0.9972 0.061 Uiso 1 1 calc GR . . . .
C14 C 1.0563(6) 0.6665(6) 0.9190(3) 0.0421(15) Uani 1 1 d . . . . .
H14A H 1.0168 0.5910 0.8993 0.063 Uiso 1 1 calc GR . . . .
H14B H 1.1132 0.6670 0.9505 0.063 Uiso 1 1 calc GR . . . .
H14C H 1.0960 0.7140 0.8888 0.063 Uiso 1 1 calc GR . . . .
C15 C 0.9311(5) 0.6525(4) 0.7049(3) 0.0300(12) Uani 1 1 d . . . . .
C16 C 0.8218(5) 0.5991(5) 0.6684(3) 0.0314(12) Uani 1 1 d . . . . .
C17 C 0.7486(6) 0.5105(5) 0.7019(3) 0.0333(12) Uani 1 1 d . . . . .
H17 H 0.6729 0.4611 0.6883 0.040 Uiso 1 1 calc R . . . .
C18 C 0.8075(6) 0.5091(5) 0.7581(3) 0.0335(12) Uani 1 1 d . . . . .
C19 C 0.9208(6) 0.5986(5) 0.7599(3) 0.0332(12) Uani 1 1 d . . . . .
H19 H 0.9787 0.6185 0.7921 0.040 Uiso 1 1 calc R . . . .
C20 C 1.1957(6) 0.7278(6) 0.7347(3) 0.0430(15) Uani 1 1 d . . . . .
H20A H 1.1919 0.7684 0.7739 0.064 Uiso 1 1 calc GR . . . .
H20B H 1.2728 0.7609 0.7194 0.064 Uiso 1 1 calc GR . . . .
H20C H 1.1810 0.6507 0.7399 0.064 Uiso 1 1 calc GR . . . .
C21 C 1.1146(6) 0.8830(5) 0.6639(3) 0.0407(14) Uani 1 1 d . . . . .
H21A H 1.0443 0.8901 0.6469 0.061 Uiso 1 1 calc GR . . . .
H21B H 1.1756 0.9038 0.6350 0.061 Uiso 1 1 calc GR . . . .
H21C H 1.1406 0.9317 0.7022 0.061 Uiso 1 1 calc GR . . . .
C22 C 1.0994(7) 0.6536(6) 0.6035(3) 0.0469(16) Uani 1 1 d . . . . .
H22A H 1.0683 0.5745 0.6072 0.070 Uiso 1 1 calc GR . . . .
H22B H 1.1817 0.6764 0.5953 0.070 Uiso 1 1 calc GR . . . .
H22C H 1.0569 0.6688 0.5700 0.070 Uiso 1 1 calc GR . . . .
C23 C 0.8014(8) 0.4821(6) 0.5387(3) 0.0519(18) Uani 1 1 d . . . . .
H23A H 0.8847 0.4963 0.5398 0.078 Uiso 1 1 calc GR . . . .
H23B H 0.7723 0.4761 0.4966 0.078 Uiso 1 1 calc GR . . . .
H23C H 0.7608 0.4131 0.5556 0.078 Uiso 1 1 calc GR . . . .
C24 C 0.8501(6) 0.7357(6) 0.5541(3) 0.0430(15) Uani 1 1 d . . . . .
H24A H 0.8371 0.7957 0.5795 0.064 Uiso 1 1 calc GR . . . .
H24B H 0.8186 0.7306 0.5126 0.064 Uiso 1 1 calc GR . . . .
H24C H 0.9334 0.7504 0.5537 0.064 Uiso 1 1 calc GR . . . .
C25 C 0.6113(7) 0.5702(7) 0.5765(3) 0.0504(18) Uani 1 1 d . . . . .
H25A H 0.5692 0.5063 0.5973 0.076 Uiso 1 1 calc GR . . . .
H25B H 0.5865 0.5541 0.5332 0.076 Uiso 1 1 calc GR . . . .
H25C H 0.5946 0.6344 0.5942 0.076 Uiso 1 1 calc GR . . . .
C26 C 0.6430(6) 0.2647(5) 0.7575(4) 0.0444(16) Uani 1 1 d . . . . .
H26A H 0.5756 0.2852 0.7660 0.067 Uiso 1 1 calc GR . . . .
H26B H 0.6326 0.1949 0.7734 0.067 Uiso 1 1 calc GR . . . .
H26C H 0.6507 0.2562 0.7136 0.067 Uiso 1 1 calc GR . . . .
C27 C 0.7600(9) 0.3835(6) 0.8809(3) 0.055(2) Uani 1 1 d . . . . .
H27A H 0.8214 0.4485 0.9020 0.082 Uiso 1 1 calc GR . . . .
H27B H 0.7640 0.3168 0.8954 0.082 Uiso 1 1 calc GR . . . .
H27C H 0.6843 0.3883 0.8890 0.082 Uiso 1 1 calc GR . . . .
C28 C 0.9146(6) 0.3410(6) 0.7818(4) 0.0442(15) Uani 1 1 d . . . . .
H28A H 0.9275 0.3372 0.7383 0.066 Uiso 1 1 calc GR . . . .
H28B H 0.9030 0.2693 0.7957 0.066 Uiso 1 1 calc GR . . . .
H28C H 0.9822 0.3977 0.8043 0.066 Uiso 1 1 calc GR . . . .
C29 C 1.0070(5) 0.9541(5) 0.8006(3) 0.0293(11) Uani 1 1 d . . . . .
C30 C 1.0751(5) 0.9021(5) 0.8273(3) 0.0343(13) Uani 1 1 d . . . . .
H30 H 1.0488 0.8239 0.8223 0.041 Uiso 1 1 calc R . . . .
C31 C 1.1805(6) 0.9625(6) 0.8608(3) 0.0407(14) Uani 1 1 d . . . . .
H31 H 1.2247 0.9247 0.8773 0.049 Uiso 1 1 calc R . . . .
C32 C 1.2210(6) 1.0786(6) 0.8702(3) 0.0443(15) Uani 1 1 d . . . . .
C33 C 1.1517(6) 1.1310(5) 0.8455(3) 0.0405(14) Uani 1 1 d . . . . .
H33 H 1.1763 1.2091 0.8525 0.049 Uiso 1 1 calc R . . . .
C34 C 1.0474(5) 1.0714(5) 0.8108(3) 0.0328(12) Uani 1 1 d . . . . .
H34 H 1.0039 1.1095 0.7941 0.039 Uiso 1 1 calc R . . . .
C35 C 1.3338(9) 1.1466(7) 0.9073(5) 0.075(3) Uani 1 1 d . . . . .
H35A H 1.3162 1.1797 0.9458 0.112 Uiso 1 1 calc GR . . . .
H35B H 1.3814 1.2051 0.8843 0.112 Uiso 1 1 calc GR . . . .
H35C H 1.3763 1.0987 0.9155 0.112 Uiso 1 1 calc GR . . . .
C36 C 0.8558(5) 0.9228(4) 0.7185(3) 0.0263(11) Uani 1 1 d . . . . .
C37 C 0.8716(5) 1.0506(5) 0.6441(3) 0.0323(12) Uani 1 1 d . . . . .
C38 C 0.9174(7) 1.0450(5) 0.5858(3) 0.0422(15) Uani 1 1 d . . . . .
H38 H 0.9694 1.0071 0.5787 0.051 Uiso 1 1 calc R . . . .
C39 C 0.8868(7) 1.0946(6) 0.5390(3) 0.0465(17) Uani 1 1 d . . . . .
H39 H 0.9163 1.0875 0.5002 0.056 Uiso 1 1 calc R . . . .
C40 C 0.8138(6) 1.1543(6) 0.5478(3) 0.0460(16) Uani 1 1 d . . . . .
H40 H 0.7938 1.1880 0.5158 0.055 Uiso 1 1 calc R . . . .
C41 C 0.7703(7) 1.1630(8) 0.6065(4) 0.0554(19) Uani 1 1 d . . . . .
H41 H 0.7222 1.2049 0.6141 0.066 Uiso 1 1 calc R . . . .
C42 C 0.7980(6) 1.1099(7) 0.6534(3) 0.0447(16) Uani 1 1 d . . . . .
H42 H 0.7662 1.1145 0.6917 0.054 Uiso 1 1 calc R . . . .
C43 C 0.4680(5) 0.6105(5) 0.7017(3) 0.0335(12) Uani 1 1 d . . . . .
H43 H 0.4901 0.6833 0.6910 0.040 Uiso 1 1 calc R . . . .
C44 C 0.3611(5) 0.5341(5) 0.6778(3) 0.0354(13) Uani 1 1 d . . . . .
H44 H 0.3141 0.5556 0.6515 0.043 Uiso 1 1 calc R . . . .
C45 C 0.3215(5) 0.4231(5) 0.6930(3) 0.0354(13) Uani 1 1 d . . . . .
C46 C 0.4000(6) 0.4003(5) 0.7334(3) 0.0384(14) Uani 1 1 d . . . . .
H46 H 0.3794 0.3291 0.7462 0.046 Uiso 1 1 calc R . . . .
C47 C 0.5061(5) 0.4824(5) 0.7541(3) 0.0342(13) Uani 1 1 d . . . . .
H47 H 0.5555 0.4630 0.7802 0.041 Uiso 1 1 calc R . . . .
C48 C 0.1743(9) 0.2346(8) 0.6945(5) 0.088(4) Uani 1 1 d . . . . .
H48A H 0.2254 0.1948 0.6822 0.132 Uiso 1 1 calc GR . . . .
H48B H 0.0952 0.1920 0.6776 0.132 Uiso 1 1 calc GR . . . .
H48C H 0.1746 0.2450 0.7389 0.132 Uiso 1 1 calc GR . . . .
C49 C 0.1352(6) 0.3703(6) 0.6316(4) 0.0497(17) Uani 1 1 d . . . . .
H49A H 0.1056 0.4217 0.6547 0.075 Uiso 1 1 calc GR . . . .
H49B H 0.0704 0.3025 0.6166 0.075 Uiso 1 1 calc GR . . . .
H49C H 0.1760 0.4043 0.5972 0.075 Uiso 1 1 calc GR . . . .
C50 C 0.4578(9) 0.9847(10) 0.6664(5) 0.082(3) Uani 1 1 d . . . . .
H50A H 0.4559 1.0504 0.6497 0.123 Uiso 1 1 calc GR . . . .
H50B H 0.5335 1.0018 0.6876 0.123 Uiso 1 1 calc GR . . . .
H50C H 0.3966 0.9616 0.6951 0.123 Uiso 1 1 calc GR . . . .
C51 C 0.4371(9) 0.8865(12) 0.6120(5) 0.094(4) Uani 1 1 d . . . . .
H51A H 0.4328 0.8190 0.6298 0.113 Uiso 1 1 calc R . . . .
H51B H 0.3613 0.8713 0.5904 0.113 Uiso 1 1 calc R . . . .
C52 C 0.5282(11) 0.9092(9) 0.5667(6) 0.082(3) Uani 1 1 d . . . . .
H52A H 0.6037 0.9208 0.5876 0.099 Uiso 1 1 calc R . . . .
H52B H 0.5350 0.9781 0.5498 0.099 Uiso 1 1 calc R . . . .
C53 C 0.5019(10) 0.8157(10) 0.5147(5) 0.080(3) Uani 1 1 d . . . . .
H53A H 0.4292 0.8072 0.4918 0.096 Uiso 1 1 calc R . . . .
H53B H 0.4905 0.7457 0.5315 0.096 Uiso 1 1 calc R . . . .
C54 C 0.6017(10) 0.8392(10) 0.4713(8) 0.105(5) Uani 1 1 d . . . . .
H54A H 0.6140 0.9108 0.4562 0.126 Uiso 1 1 calc R . . . .
H54B H 0.6735 0.8469 0.4948 0.126 Uiso 1 1 calc R . . . .
C55 C 0.5845(16) 0.7576(12) 0.4202(9) 0.136(6) Uani 1 1 d . . . . .
H55A H 0.6512 0.7804 0.3949 0.204 Uiso 1 1 calc GR . . . .
H55B H 0.5140 0.7493 0.3963 0.204 Uiso 1 1 calc GR . . . .
H55C H 0.5766 0.6870 0.4344 0.204 Uiso 1 1 calc GR . . . .

loop_
_atom_site_aniso_label
_atom_site_aniso_U_11
_atom_site_aniso_U_22
_atom_site_aniso_U_33
_atom_site_aniso_U_23
_atom_site_aniso_U_13
_atom_site_aniso_U_12
U1 0.02286(10) 0.01929(11) 0.03085(11) -0.00062(7) 0.00554(7) 0.00207(7)
S1 0.0277(6) 0.0250(6) 0.0394(8) 0.0020(6) 0.0018(6) -0.0008(5)
Si1 0.0278(7) 0.0284(7) 0.0378(8) 0.0044(6) 0.0075(6) 0.0108(6)
Si2 0.0252(7) 0.0310(8) 0.0323(8) 0.0044(6) 0.0055(6) 0.0031(6)
Si3 0.0264(7) 0.0304(8) 0.0371(8) 0.0000(6) 0.0014(6) 0.0098(6)
Si4 0.0291(8) 0.0287(8) 0.0436(9) 0.0029(7) 0.0131(7) 0.0092(6)
Si5 0.0387(9) 0.0307(8) 0.0312(8) 0.0007(6) 0.0080(7) 0.0048(7)
Si6 0.0403(9) 0.0225(7) 0.0369(8) 0.0032(6) 0.0098(7) 0.0077(6)
N1 0.029(2) 0.023(2) 0.033(2) 0.0015(19) 0.0089(19) 0.0027(19)
N2 0.028(2) 0.031(3) 0.035(3) -0.003(2) 0.010(2) 0.005(2)
N3 0.029(2) 0.027(2) 0.031(2) -0.0012(19) 0.0063(19) 0.0029(19)
N4 0.038(3) 0.039(3) 0.047(3) 0.009(2) 0.000(2) -0.005(2)
C1 0.022(2) 0.025(3) 0.030(3) 0.004(2) 0.008(2) 0.005(2)
C2 0.020(2) 0.026(3) 0.030(3) 0.000(2) 0.007(2) 0.002(2)
C3 0.028(3) 0.024(3) 0.033(3) -0.001(2) 0.001(2) 0.007(2)
C4 0.023(2) 0.027(3) 0.033(3) 0.000(2) 0.003(2) 0.007(2)
C5 0.024(3) 0.026(3) 0.038(3) 0.001(2) 0.004(2) 0.008(2)
C6 0.048(4) 0.029(3) 0.039(3) 0.005(2) 0.017(3) 0.016(3)
C7 0.043(4) 0.046(4) 0.072(5) 0.017(4) 0.006(3) 0.021(3)
C8 0.044(4) 0.038(3) 0.051(4) 0.004(3) 0.020(3) 0.016(3)
C9 0.035(3) 0.043(4) 0.038(3) 0.001(3) 0.003(3) 0.007(3)
C10 0.036(3) 0.042(4) 0.041(3) 0.005(3) 0.013(3) 0.008(3)
C11 0.037(3) 0.032(3) 0.046(4) 0.008(3) 0.003(3) 0.001(3)
C12 0.039(3) 0.036(3) 0.044(4) -0.003(3) -0.002(3) 0.008(3)
C13 0.037(3) 0.041(3) 0.040(3) 0.004(3) 0.008(3) 0.008(3)
C14 0.040(3) 0.041(3) 0.049(4) 0.006(3) 0.007(3) 0.019(3)
C15 0.030(3) 0.021(3) 0.036(3) 0.001(2) 0.012(2) 0.006(2)
C16 0.030(3) 0.025(3) 0.032(3) 0.001(2) 0.010(2) 0.002(2)
C17 0.038(3) 0.023(3) 0.033(3) 0.001(2) 0.008(2) 0.004(2)
C18 0.039(3) 0.023(3) 0.035(3) 0.000(2) 0.008(2) 0.007(2)
C19 0.038(3) 0.024(3) 0.035(3) 0.001(2) 0.012(2) 0.007(2)
C20 0.035(3) 0.044(4) 0.053(4) 0.003(3) 0.009(3) 0.019(3)
C21 0.033(3) 0.033(3) 0.054(4) 0.005(3) 0.014(3) 0.009(3)
C22 0.051(4) 0.042(4) 0.049(4) -0.002(3) 0.015(3) 0.019(3)
C23 0.067(5) 0.038(4) 0.041(4) -0.003(3) 0.010(3) 0.010(3)
C24 0.044(4) 0.039(3) 0.045(4) 0.008(3) 0.011(3) 0.013(3)
C25 0.042(4) 0.062(5) 0.035(3) 0.000(3) 0.001(3) 0.005(3)
C26 0.042(4) 0.022(3) 0.067(5) 0.009(3) 0.009(3) 0.008(3)
C27 0.092(6) 0.026(3) 0.047(4) 0.007(3) 0.014(4) 0.022(4)
C28 0.037(3) 0.034(3) 0.061(4) 0.014(3) 0.010(3) 0.009(3)
C29 0.027(3) 0.025(3) 0.030(3) -0.004(2) 0.004(2) 0.004(2)
C30 0.026(3) 0.022(3) 0.048(4) -0.001(2) 0.007(2) 0.003(2)
C31 0.032(3) 0.037(3) 0.050(4) 0.005(3) -0.003(3) 0.010(3)
C32 0.039(3) 0.038(3) 0.044(4) -0.002(3) -0.002(3) 0.002(3)
C33 0.042(3) 0.023(3) 0.045(4) -0.002(3) 0.000(3) 0.001(3)
C34 0.026(3) 0.026(3) 0.040(3) 0.000(2) 0.004(2) 0.003(2)
C35 0.068(6) 0.047(5) 0.086(7) 0.015(4) -0.035(5) -0.005(4)
C36 0.024(2) 0.020(2) 0.033(3) 0.005(2) 0.009(2) 0.003(2)
C37 0.030(3) 0.019(3) 0.037(3) 0.002(2) 0.002(2) -0.003(2)
C38 0.051(4) 0.026(3) 0.045(4) 0.003(3) 0.020(3) 0.008(3)
C39 0.058(4) 0.034(3) 0.040(4) 0.012(3) 0.020(3) 0.005(3)
C40 0.043(4) 0.049(4) 0.038(4) 0.006(3) -0.001(3) 0.006(3)
C41 0.049(4) 0.080(6) 0.048(4) 0.017(4) 0.008(3) 0.033(4)
C42 0.041(3) 0.064(4) 0.033(3) 0.003(3) 0.009(3) 0.025(3)
C43 0.027(3) 0.026(3) 0.042(3) 0.003(2) 0.006(2) 0.003(2)
C44 0.028(3) 0.033(3) 0.037(3) -0.002(2) 0.003(2) 0.003(2)
C45 0.028(3) 0.033(3) 0.032(3) 0.001(2) 0.004(2) -0.004(2)
C46 0.035(3) 0.026(3) 0.040(3) 0.003(2) 0.000(3) -0.006(2)
C47 0.030(3) 0.035(3) 0.035(3) 0.007(2) 0.007(2) 0.008(2)
C48 0.060(6) 0.067(6) 0.099(8) 0.047(6) -0.027(5) -0.033(5)
C49 0.034(3) 0.050(4) 0.049(4) 0.004(3) -0.005(3) -0.003(3)
C50 0.061(6) 0.095(8) 0.067(6) 0.009(5) 0.008(5) 0.000(5)
C51 0.045(5) 0.127(10) 0.081(7) 0.023(7) -0.002(5) -0.006(6)
C52 0.076(7) 0.076(7) 0.089(7) 0.019(6) 0.002(6) 0.017(5)
C53 0.077(7) 0.083(7) 0.084(7) -0.005(6) -0.014(6) 0.039(6)
C54 0.060(6) 0.066(7) 0.180(15) -0.005(8) -0.004(8) 0.019(5)
C55 0.133(14) 0.087(9) 0.198(18) 0.012(10) 0.061(13) 0.052(9)

loop_
_atom_type_symbol
_atom_type_description
_atom_type_scat_dispersion_real
_atom_type_scat_dispersion_imag
_atom_type_scat_source
C C 0.0181 0.0091 'International Tables Vol C Tables 4.2.6.8 and 6.1.1.4'
H H 0.0000 0.0000 'International Tables Vol C Tables 4.2.6.8 and 6.1.1.4'
N N 0.0311 0.0180 'International Tables Vol C Tables 4.2.6.8 and 6.1.1.4'
S S 0.3331 0.5567 'International Tables Vol C Tables 4.2.6.8 and 6.1.1.4'
Si Si 0.2541 0.3302 'International Tables Vol C Tables 4.2.6.8 and 6.1.1.4'
U U -4.3638 13.4090 'International Tables Vol C Tables 4.2.6.8 and 6.1.1.4'

loop_
_geom_angle_atom_site_label_1
_geom_angle_atom_site_label_2
_geom_angle_atom_site_label_3
_geom_angle
_geom_angle_site_symmetry_1
_geom_angle_site_symmetry_3
_geom_angle_publ_flag
S1 U1 C1 93.97(12) . . ?
S1 U1 C2 110.97(12) . . ?
S1 U1 C3 139.84(12) . . ?
S1 U1 C4 138.15(12) . . ?
S1 U1 C5 108.59(12) . . ?
S1 U1 C15 95.92(13) . . ?
S1 U1 C17 103.04(13) . . ?
S1 U1 C18 131.02(13) . . ?
S1 U1 C19 125.30(13) . . ?
N1 U1 S1 61.47(13) . . ?
N1 U1 N3 137.82(17) . . ?
N1 U1 C1 86.20(16) . . ?
N1 U1 C2 115.62(16) . . ?
N1 U1 C3 118.98(17) . . ?
N1 U1 C4 92.02(17) . . ?
N1 U1 C5 72.51(17) . . ?
N1 U1 C15 78.59(16) . . ?
N1 U1 C17 123.97(17) . . ?
N1 U1 C18 124.35(18) . . ?
N1 U1 C19 94.83(17) . . ?
N3 U1 S1 76.87(12) . . ?
N3 U1 C1 90.62(15) . . ?
N3 U1 C2 72.04(15) . . ?
N3 U1 C3 88.25(16) . . ?
N3 U1 C4 117.24(16) . . ?
N3 U1 C5 118.63(16) . . ?
N3 U1 C15 113.91(16) . . ?
N3 U1 C17 69.53(17) . . ?
N3 U1 C18 87.33(17) . . ?
N3 U1 C19 115.66(17) . . ?
C1 U1 C2 29.73(15) . . ?
C1 U1 C3 48.52(16) . . ?
C1 U1 C4 49.73(16) . . ?
C1 U1 C15 155.06(17) . . ?
C1 U1 C17 149.66(16) . . ?
C2 U1 C15 153.02(17) . . ?
C3 U1 C2 29.31(16) . . ?
C3 U1 C4 29.33(16) . . ?
C3 U1 C15 124.11(17) . . ?
C3 U1 C17 106.24(17) . . ?
C4 U1 C2 49.28(16) . . ?
C4 U1 C15 110.70(17) . . ?
C5 U1 C1 29.69(16) . . ?
C5 U1 C2 48.34(16) . . ?
C5 U1 C3 47.55(17) . . ?
C5 U1 C4 29.56(16) . . ?
C5 U1 C15 125.52(17) . . ?
C5 U1 C17 148.35(17) . . ?
C5 U1 C18 119.57(18) . . ?
C5 U1 C19 109.19(18) . . ?
C17 U1 C2 119.95(16) . . ?
C17 U1 C4 118.79(17) . . ?
C17 U1 C15 48.02(17) . . ?
C18 U1 C1 132.77(17) . . ?
C18 U1 C2 107.35(17) . . ?
C18 U1 C3 84.25(17) . . ?
C18 U1 C4 90.31(17) . . ?
C18 U1 C15 49.17(16) . . ?
C18 U1 C17 29.20(19) . . ?
C19 U1 C1 135.63(18) . . ?
C19 U1 C2 123.65(17) . . ?
C19 U1 C3 94.81(17) . . ?
C19 U1 C4 85.93(17) . . ?
C19 U1 C15 29.39(18) . . ?
C19 U1 C17 47.97(19) . . ?
C19 U1 C18 29.99(18) . . ?
C36 S1 U1 81.54(19) . . ?
C6 Si1 C1 110.8(3) . . ?
C6 Si1 C7 109.1(3) . . ?
C6 Si1 C8 105.0(3) . . ?
C7 Si1 C1 114.1(3) . . ?
C7 Si1 C8 108.8(4) . . ?
C8 Si1 C1 108.6(3) . . ?
C9 Si2 C2 120.8(3) . . ?
C9 Si2 C11 107.7(3) . . ?
C10 Si2 C2 106.9(3) . . ?
C10 Si2 C9 105.7(3) . . ?
C10 Si2 C11 107.8(3) . . ?
C11 Si2 C2 107.5(3) . . ?
C4 Si3 C13 106.9(3) . . ?
C4 Si3 C14 118.7(3) . . ?
C12 Si3 C4 107.9(3) . . ?
C12 Si3 C13 105.9(3) . . ?
C12 Si3 C14 108.8(3) . . ?
C14 Si3 C13 107.9(3) . . ?
C20 Si4 C15 108.1(3) . . ?
C20 Si4 C21 110.1(3) . . ?
C20 Si4 C22 105.4(3) . . ?
C21 Si4 C15 118.4(3) . . ?
C21 Si4 C22 107.8(3) . . ?
C22 Si4 C15 106.3(3) . . ?
C16 Si5 C25 111.4(3) . . ?
C23 Si5 C16 106.7(3) . . ?
C23 Si5 C25 106.1(4) . . ?
C24 Si5 C16 114.8(3) . . ?
C24 Si5 C23 110.8(3) . . ?
C24 Si5 C25 106.8(4) . . ?
C26 Si6 C18 108.7(3) . . ?
C26 Si6 C28 111.4(3) . . ?
C27 Si6 C18 118.5(3) . . ?
C27 Si6 C26 106.5(4) . . ?
C27 Si6 C28 107.2(4) . . ?
C28 Si6 C18 104.6(3) . . ?
C29 N1 U1 133.1(4) . . ?
C36 N1 U1 105.5(3) . . ?
C36 N1 C29 121.4(5) . . ?
C36 N2 C37 124.6(5) . . ?
C43 N3 U1 130.4(4) . . ?
C47 N3 U1 114.9(4) . . ?
C47 N3 C43 114.2(5) . . ?
C45 N4 C48 120.6(7) . . ?
C45 N4 C49 121.0(6) . . ?
C49 N4 C48 117.9(6) . . ?
Si1 C1 U1 124.6(3) . . ?
C2 C1 U1 77.1(3) . . ?
C2 C1 Si1 132.7(4) . . ?
C5 C1 U1 74.5(3) . . ?
C5 C1 Si1 119.3(4) . . ?
C5 C1 C2 106.5(5) . . ?
Si2 C2 U1 136.9(3) . . ?
C1 C2 U1 73.2(3) . . ?
C1 C2 Si2 130.4(4) . . ?
C3 C2 U1 74.0(3) . . ?
C3 C2 Si2 118.6(4) . . ?
C3 C2 C1 106.3(5) . . ?
U1 C3 H3 114.6 . . ?
C2 C3 U1 76.7(3) . . ?
C2 C3 H3 124.1 . . ?
C4 C3 U1 76.3(3) . . ?
C4 C3 C2 111.7(5) . . ?
C4 C3 H3 124.1 . . ?
Si3 C4 U1 138.1(3) . . ?
C3 C4 U1 74.4(3) . . ?
C3 C4 Si3 125.2(4) . . ?
C3 C4 C5 103.9(5) . . ?
C5 C4 U1 73.1(3) . . ?
C5 C4 Si3 125.0(4) . . ?
U1 C5 H5 114.4 . . ?
C1 C5 U1 75.8(3) . . ?
C1 C5 C4 111.7(5) . . ?
C1 C5 H5 124.2 . . ?
C4 C5 U1 77.4(3) . . ?
C4 C5 H5 124.2 . . ?
Si1 C6 H6A 109.5 . . ?
Si1 C6 H6B 109.5 . . ?
Si1 C6 H6C 109.5 . . ?
H6A C6 H6B 109.5 . . ?
H6A C6 H6C 109.5 . . ?
H6B C6 H6C 109.5 . . ?
Si1 C7 H7A 109.5 . . ?
Si1 C7 H7B 109.5 . . ?
Si1 C7 H7C 109.5 . . ?
H7A C7 H7B 109.5 . . ?
H7A C7 H7C 109.5 . . ?
H7B C7 H7C 109.5 . . ?
Si1 C8 H8A 109.5 . . ?
Si1 C8 H8B 109.5 . . ?
Si1 C8 H8C 109.5 . . ?
H8A C8 H8B 109.5 . . ?
H8A C8 H8C 109.5 . . ?
H8B C8 H8C 109.5 . . ?
Si2 C9 H9A 109.5 . . ?
Si2 C9 H9B 109.5 . . ?
Si2 C9 H9C 109.5 . . ?
H9A C9 H9B 109.5 . . ?
H9A C9 H9C 109.5 . . ?
H9B C9 H9C 109.5 . . ?
Si2 C10 H10A 109.5 . . ?
Si2 C10 H10B 109.5 . . ?
Si2 C10 H10C 109.5 . . ?
H10A C10 H10B 109.5 . . ?
H10A C10 H10C 109.5 . . ?
H10B C10 H10C 109.5 . . ?
Si2 C11 H11A 109.5 . . ?
Si2 C11 H11B 109.5 . . ?
Si2 C11 H11C 109.5 . . ?
H11A C11 H11B 109.5 . . ?
H11A C11 H11C 109.5 . . ?
H11B C11 H11C 109.5 . . ?
Si3 C12 H12A 109.5 . . ?
Si3 C12 H12B 109.5 . . ?
Si3 C12 H12C 109.5 . . ?
H12A C12 H12B 109.5 . . ?
H12A C12 H12C 109.5 . . ?
H12B C12 H12C 109.5 . . ?
Si3 C13 H13A 109.5 . . ?
Si3 C13 H13B 109.5 . . ?
Si3 C13 H13C 109.5 . . ?
H13A C13 H13B 109.5 . . ?
H13A C13 H13C 109.5 . . ?
H13B C13 H13C 109.5 . . ?
Si3 C14 H14A 109.5 . . ?
Si3 C14 H14B 109.5 . . ?
Si3 C14 H14C 109.5 . . ?
H14A C14 H14B 109.5 . . ?
H14A C14 H14C 109.5 . . ?
H14B C14 H14C 109.5 . . ?
Si4 C15 U1 135.4(3) . . ?
C16 C15 U1 75.5(3) . . ?
C16 C15 Si4 128.3(4) . . ?
C19 C15 U1 72.3(3) . . ?
C19 C15 Si4 120.3(5) . . ?
C19 C15 C16 107.5(5) . . ?
Si5 C16 U1 127.0(3) . . ?
C15 C16 U1 75.4(3) . . ?
C15 C16 Si5 133.7(4) . . ?
C15 C16 C17 106.3(5) . . ?
C17 C16 U1 73.5(3) . . ?
C17 C16 Si5 118.4(4) . . ?
U1 C17 H17 115.7 . . ?
C16 C17 U1 77.0(3) . . ?
C16 C17 H17 124.6 . . ?
C18 C17 U1 74.5(3) . . ?
C18 C17 C16 110.7(5) . . ?
C18 C17 H17 124.6 . . ?
Si6 C18 U1 138.7(3) . . ?
C17 C18 U1 76.3(3) . . ?
C17 C18 Si6 123.0(4) . . ?
C17 C18 C19 105.7(5) . . ?
C19 C18 U1 74.6(3) . . ?
C19 C18 Si6 123.9(5) . . ?
U1 C19 H19 113.3 . . ?
C15 C19 U1 78.3(3) . . ?
C15 C19 C18 109.8(6) . . ?
C15 C19 H19 125.1 . . ?
C18 C19 U1 75.4(3) . . ?
C18 C19 H19 125.1 . . ?
Si4 C20 H20A 109.5 . . ?
Si4 C20 H20B 109.5 . . ?
Si4 C20 H20C 109.5 . . ?
H20A C20 H20B 109.5 . . ?
H20A C20 H20C 109.5 . . ?
H20B C20 H20C 109.5 . . ?
Si4 C21 H21A 109.5 . . ?
Si4 C21 H21B 109.5 . . ?
Si4 C21 H21C 109.5 . . ?
H21A C21 H21B 109.5 . . ?
H21A C21 H21C 109.5 . . ?
H21B C21 H21C 109.5 . . ?
Si4 C22 H22A 109.5 . . ?
Si4 C22 H22B 109.5 . . ?
Si4 C22 H22C 109.5 . . ?
H22A C22 H22B 109.5 . . ?
H22A C22 H22C 109.5 . . ?
H22B C22 H22C 109.5 . . ?
Si5 C23 H23A 109.5 . . ?
Si5 C23 H23B 109.5 . . ?
Si5 C23 H23C 109.5 . . ?
H23A C23 H23B 109.5 . . ?
H23A C23 H23C 109.5 . . ?
H23B C23 H23C 109.5 . . ?
Si5 C24 H24A 109.5 . . ?
Si5 C24 H24B 109.5 . . ?
Si5 C24 H24C 109.5 . . ?
H24A C24 H24B 109.5 . . ?
H24A C24 H24C 109.5 . . ?
H24B C24 H24C 109.5 . . ?
Si5 C25 H25A 109.5 . . ?
Si5 C25 H25B 109.5 . . ?
Si5 C25 H25C 109.5 . . ?
H25A C25 H25B 109.5 . . ?
H25A C25 H25C 109.5 . . ?
H25B C25 H25C 109.5 . . ?
Si6 C26 H26A 109.5 . . ?
Si6 C26 H26B 109.5 . . ?
Si6 C26 H26C 109.5 . . ?
H26A C26 H26B 109.5 . . ?
H26A C26 H26C 109.5 . . ?
H26B C26 H26C 109.5 . . ?
Si6 C27 H27A 109.5 . . ?
Si6 C27 H27B 109.5 . . ?
Si6 C27 H27C 109.5 . . ?
H27A C27 H27B 109.5 . . ?
H27A C27 H27C 109.5 . . ?
H27B C27 H27C 109.5 . . ?
Si6 C28 H28A 109.5 . . ?
Si6 C28 H28B 109.5 . . ?
Si6 C28 H28C 109.5 . . ?
H28A C28 H28B 109.5 . . ?
H28A C28 H28C 109.5 . . ?
H28B C28 H28C 109.5 . . ?
C30 C29 N1 118.8(5) . . ?
C30 C29 C34 117.2(5) . . ?
C34 C29 N1 123.9(5) . . ?
C29 C30 H30 118.9 . . ?
C31 C30 C29 122.2(6) . . ?
C31 C30 H30 118.9 . . ?
C30 C31 H31 119.8 . . ?
C30 C31 C32 120.4(6) . . ?
C32 C31 H31 119.8 . . ?
C31 C32 C33 117.7(6) . . ?
C31 C32 C35 121.8(7) . . ?
C33 C32 C35 120.4(7) . . ?
C32 C33 H33 118.9 . . ?
C34 C33 C32 122.2(6) . . ?
C34 C33 H33 118.9 . . ?
C29 C34 H34 119.9 . . ?
C33 C34 C29 120.2(6) . . ?
C33 C34 H34 119.9 . . ?
C32 C35 H35A 109.5 . . ?
C32 C35 H35B 109.5 . . ?
C32 C35 H35C 109.5 . . ?
H35A C35 H35B 109.5 . . ?
H35A C35 H35C 109.5 . . ?
H35B C35 H35C 109.5 . . ?
S1 C36 U1 62.73(15) . . ?
N1 C36 U1 48.5(3) . . ?
N1 C36 S1 110.6(4) . . ?
N2 C36 U1 168.2(4) . . ?
N2 C36 S1 125.8(5) . . ?
N2 C36 N1 123.6(5) . . ?
C38 C37 N2 119.1(6) . . ?
C42 C37 N2 122.3(6) . . ?
C42 C37 C38 117.9(6) . . ?
C37 C38 H38 119.6 . . ?
C39 C38 C37 120.8(7) . . ?
C39 C38 H38 119.6 . . ?
C38 C39 H39 119.2 . . ?
C40 C39 C38 121.7(6) . . ?
C40 C39 H39 119.2 . . ?
C39 C40 H40 121.0 . . ?
C39 C40 C41 117.9(7) . . ?
C41 C40 H40 121.0 . . ?
C40 C41 H41 119.7 . . ?
C42 C41 C40 120.5(7) . . ?
C42 C41 H41 119.7 . . ?
C37 C42 C41 121.1(6) . . ?
C37 C42 H42 119.5 . . ?
C41 C42 H42 119.5 . . ?
N3 C43 H43 117.6 . . ?
N3 C43 C44 124.9(6) . . ?
C44 C43 H43 117.6 . . ?
C43 C44 H44 119.8 . . ?
C43 C44 C45 120.4(6) . . ?
C45 C44 H44 119.8 . . ?
N4 C45 C44 123.3(6) . . ?
N4 C45 C46 121.9(6) . . ?
C44 C45 C46 114.7(5) . . ?
C45 C46 H46 119.8 . . ?
C47 C46 C45 120.4(6) . . ?
C47 C46 H46 119.8 . . ?
N3 C47 C46 125.4(6) . . ?
N3 C47 H47 117.3 . . ?
C46 C47 H47 117.3 . . ?
N4 C48 H48A 109.5 . . ?
N4 C48 H48B 109.5 . . ?
N4 C48 H48C 109.5 . . ?
H48A C48 H48B 109.5 . . ?
H48A C48 H48C 109.5 . . ?
H48B C48 H48C 109.5 . . ?
N4 C49 H49A 109.5 . . ?
N4 C49 H49B 109.5 . . ?
N4 C49 H49C 109.5 . . ?
H49A C49 H49B 109.5 . . ?
H49A C49 H49C 109.5 . . ?
H49B C49 H49C 109.5 . . ?
H50A C50 H50B 109.5 . . ?
H50A C50 H50C 109.5 . . ?
H50B C50 H50C 109.5 . . ?
C51 C50 H50A 109.5 . . ?
C51 C50 H50B 109.5 . . ?
C51 C50 H50C 109.5 . . ?
C50 C51 H51A 108.6 . . ?
C50 C51 H51B 108.6 . . ?
H51A C51 H51B 107.5 . . ?
C52 C51 C50 114.8(9) . . ?
C52 C51 H51A 108.6 . . ?
C52 C51 H51B 108.6 . . ?
C51 C52 H52A 109.1 . . ?
C51 C52 H52B 109.1 . . ?
C51 C52 C53 112.7(10) . . ?
H52A C52 H52B 107.8 . . ?
C53 C52 H52A 109.1 . . ?
C53 C52 H52B 109.1 . . ?
C52 C53 H53A 109.5 . . ?
C52 C53 H53B 109.5 . . ?
C52 C53 C54 110.9(10) . . ?
H53A C53 H53B 108.0 . . ?
C54 C53 H53A 109.5 . . ?
C54 C53 H53B 109.5 . . ?
C53 C54 H54A 108.4 . . ?
C53 C54 H54B 108.4 . . ?
H54A C54 H54B 107.5 . . ?
C55 C54 C53 115.4(11) . . ?
C55 C54 H54A 108.4 . . ?
C55 C54 H54B 108.4 . . ?
C54 C55 H55A 109.5 . . ?
C54 C55 H55B 109.5 . . ?
C54 C55 H55C 109.5 . . ?
H55A C55 H55B 109.5 . . ?
H55A C55 H55C 109.5 . . ?
H55B C55 H55C 109.5 . . ?

loop_
_geom_bond_atom_site_label_1
_geom_bond_atom_site_label_2
_geom_bond_distance
_geom_bond_site_symmetry_2
_geom_bond_publ_flag
U1 S1 2.7136(15) . ?
U1 N1 2.347(5) . ?
U1 N3 2.574(5) . ?
U1 C1 2.781(5) . ?
U1 C2 2.832(5) . ?
U1 C3 2.797(6) . ?
U1 C4 2.820(6) . ?
U1 C5 2.765(6) . ?
U1 C15 2.850(5) . ?
U1 C17 2.805(6) . ?
U1 C18 2.781(6) . ?
U1 C19 2.771(6) . ?
S1 C36 1.783(6) . ?
Si1 C1 1.877(6) . ?
Si1 C6 1.860(6) . ?
Si1 C7 1.866(8) . ?
Si1 C8 1.866(7) . ?
Si2 C2 1.891(5) . ?
Si2 C9 1.869(7) . ?
Si2 C10 1.855(7) . ?
Si2 C11 1.872(7) . ?
Si3 C4 1.873(6) . ?
Si3 C12 1.868(7) . ?
Si3 C13 1.881(7) . ?
Si3 C14 1.880(7) . ?
Si4 C15 1.891(6) . ?
Si4 C20 1.860(7) . ?
Si4 C21 1.862(7) . ?
Si4 C22 1.890(7) . ?
Si5 C16 1.875(6) . ?
Si5 C23 1.875(7) . ?
Si5 C24 1.853(7) . ?
Si5 C25 1.881(8) . ?
Si6 C18 1.879(6) . ?
Si6 C26 1.873(7) . ?
Si6 C27 1.863(8) . ?
Si6 C28 1.878(7) . ?
N1 C29 1.413(8) . ?
N1 C36 1.374(8) . ?
N2 C36 1.277(7) . ?
N2 C37 1.415(8) . ?
N3 C43 1.362(8) . ?
N3 C47 1.338(8) . ?
N4 C45 1.352(8) . ?
N4 C48 1.456(10) . ?
N4 C49 1.450(10) . ?
C1 C2 1.441(8) . ?
C1 C5 1.421(8) . ?
C2 C3 1.424(8) . ?
C3 H3 0.9300 . ?
C3 C4 1.422(8) . ?
C4 C5 1.426(8) . ?
C5 H5 0.9300 . ?
C6 H6A 0.9600 . ?
C6 H6B 0.9600 . ?
C6 H6C 0.9600 . ?
C7 H7A 0.9600 . ?
C7 H7B 0.9600 . ?
C7 H7C 0.9600 . ?
C8 H8A 0.9600 . ?
C8 H8B 0.9600 . ?
C8 H8C 0.9600 . ?
C9 H9A 0.9600 . ?
C9 H9B 0.9600 . ?
C9 H9C 0.9600 . ?
C10 H10A 0.9600 . ?
C10 H10B 0.9600 . ?
C10 H10C 0.9600 . ?
C11 H11A 0.9600 . ?
C11 H11B 0.9600 . ?
C11 H11C 0.9600 . ?
C12 H12A 0.9600 . ?
C12 H12B 0.9600 . ?
C12 H12C 0.9600 . ?
C13 H13A 0.9600 . ?
C13 H13B 0.9600 . ?
C13 H13C 0.9600 . ?
C14 H14A 0.9600 . ?
C14 H14B 0.9600 . ?
C14 H14C 0.9600 . ?
C15 C16 1.433(9) . ?
C15 C19 1.428(9) . ?
C16 C17 1.443(8) . ?
C17 H17 0.9300 . ?
C17 C18 1.408(9) . ?
C18 C19 1.436(9) . ?
C19 H19 0.9300 . ?
C20 H20A 0.9600 . ?
C20 H20B 0.9600 . ?
C20 H20C 0.9600 . ?
C21 H21A 0.9600 . ?
C21 H21B 0.9600 . ?
C21 H21C 0.9600 . ?
C22 H22A 0.9600 . ?
C22 H22B 0.9600 . ?
C22 H22C 0.9600 . ?
C23 H23A 0.9600 . ?
C23 H23B 0.9600 . ?
C23 H23C 0.9600 . ?
C24 H24A 0.9600 . ?
C24 H24B 0.9600 . ?
C24 H24C 0.9600 . ?
C25 H25A 0.9600 . ?
C25 H25B 0.9600 . ?
C25 H25C 0.9600 . ?
C26 H26A 0.9600 . ?
C26 H26B 0.9600 . ?
C26 H26C 0.9600 . ?
C27 H27A 0.9600 . ?
C27 H27B 0.9600 . ?
C27 H27C 0.9600 . ?
C28 H28A 0.9600 . ?
C28 H28B 0.9600 . ?
C28 H28C 0.9600 . ?
C29 C30 1.387(9) . ?
C29 C34 1.395(8) . ?
C30 H30 0.9300 . ?
C30 C31 1.380(9) . ?
C31 H31 0.9300 . ?
C31 C32 1.381(10) . ?
C32 C33 1.383(10) . ?
C32 C35 1.496(10) . ?
C33 H33 0.9300 . ?
C33 C34 1.380(9) . ?
C34 H34 0.9300 . ?
C35 H35A 0.9600 . ?
C35 H35B 0.9600 . ?
C35 H35C 0.9600 . ?
C37 C38 1.398(9) . ?
C37 C42 1.370(9) . ?
C38 H38 0.9300 . ?
C38 C39 1.367(11) . ?
C39 H39 0.9300 . ?
C39 C40 1.367(11) . ?
C40 H40 0.9300 . ?
C40 C41 1.397(11) . ?
C41 H41 0.9300 . ?
C41 C42 1.384(11) . ?
C42 H42 0.9300 . ?
C43 H43 0.9300 . ?
C43 C44 1.366(8) . ?
C44 H44 0.9300 . ?
C44 C45 1.407(9) . ?
C45 C46 1.410(10) . ?
C46 H46 0.9300 . ?
C46 C47 1.368(9) . ?
C47 H47 0.9300 . ?
C48 H48A 0.9600 . ?
C48 H48B 0.9600 . ?
C48 H48C 0.9600 . ?
C49 H49A 0.9600 . ?
C49 H49B 0.9600 . ?
C49 H49C 0.9600 . ?
C50 H50A 0.9600 . ?
C50 H50B 0.9600 . ?
C50 H50C 0.9600 . ?
C50 C51 1.579(17) . ?
C51 H51A 0.9700 . ?
C51 H51B 0.9700 . ?
C51 C52 1.462(16) . ?
C52 H52A 0.9700 . ?
C52 H52B 0.9700 . ?
C52 C53 1.498(15) . ?
C53 H53A 0.9700 . ?
C53 H53B 0.9700 . ?
C53 C54 1.511(18) . ?
C54 H54A 0.9700 . ?
C54 H54B 0.9700 . ?
C54 C55 1.40(2) . ?
C55 H55A 0.9600 . ?
C55 H55B 0.9600 . ?
C55 H55C 0.9600 . ?
